data_1564619
loop_
_publ_author_name
'Lu, Lu'
'Wang, Jun'
'Zhou, Shanhe'
'Zhong, Yuyu'
'Sun, Yanchun'
'Wu, Xiren'
'Singh, Amita'
'Kumar, Abhinav'

_publ_section_title
;
 Two new coordination polymers driven by polycarboxylate and N-donor
 spacers: Photocatalytic performance and theoretical analysis
;
_journal_name_full 'Inorganica Chimica Acta'
_journal_page_first 119647
_journal_paper_doi 10.1016/j.ica.2020.119647
_journal_volume 508
_journal_year 2020
_chemical_formula_moiety 'C36 H42 Cd2 N8 O8, 4(H2 O), 0.25(C12 H28 N4 O4)'
_chemical_formula_sum 'C39 H57 Cd2 N9 O13'
_chemical_formula_weight 1084.73
_space_group_crystal_system orthorhombic
_space_group_IT_number 58
_space_group_name_Hall '-P 2 2n'
_space_group_name_H-M_alt 'P n n m'
_atom_sites_solution_hydrogens mixed
_atom_sites_solution_primary dual
_cell_angle_alpha 90
_cell_angle_beta 90
_cell_angle_gamma 90
_cell_formula_units_Z 2
_cell_length_a 7.1024(4)
_cell_length_b 14.4921(8)
_cell_length_c 22.4437(11)
_cell_measurement_reflns_used 6431
_cell_measurement_temperature 293(2)
_cell_measurement_theta_max 27.515
_cell_measurement_theta_min 3.100
_cell_volume 2310.1(2)
_computing_cell_refinement 'SAINT V8.38A (?, 2016)'
_computing_data_reduction 'SAINT V8.38A (?, 2016)'
_computing_molecular_graphics 'Olex2 (Dolomanov et al., 2009)'
_computing_publication_material 'Olex2 (Dolomanov et al., 2009)'
_computing_structure_refinement 'ShelXL (Sheldrick, 2015)'
_computing_structure_solution 'ShelXT (Sheldrick, 2015)'
_diffrn_ambient_temperature 293(2)
_diffrn_measured_fraction_theta_full 0.998
_diffrn_measured_fraction_theta_max 0.998
_diffrn_measurement_device_type 'CCD area detector'
_diffrn_measurement_method 'phi and omega scans'
_diffrn_radiation_monochromator graphite
_diffrn_radiation_type MoK\a
_diffrn_radiation_wavelength 0.71073
_diffrn_reflns_av_R_equivalents 0.0388
_diffrn_reflns_av_unetI/netI 0.0188
_diffrn_reflns_Laue_measured_fraction_full 0.998
_diffrn_reflns_Laue_measured_fraction_max 0.998
_diffrn_reflns_limit_h_max 8
_diffrn_reflns_limit_h_min -7
_diffrn_reflns_limit_k_max 17
_diffrn_reflns_limit_k_min -17
_diffrn_reflns_limit_l_max 26
_diffrn_reflns_limit_l_min -26
_diffrn_reflns_number 28936
_diffrn_reflns_point_group_measured_fraction_full 0.998
_diffrn_reflns_point_group_measured_fraction_max 0.998
_diffrn_reflns_theta_full 25.008
_diffrn_reflns_theta_max 25.008
_diffrn_reflns_theta_min 3.008
_exptl_absorpt_coefficient_mu 0.991
_exptl_absorpt_correction_T_max 0.7456
_exptl_absorpt_correction_T_min 0.6920
_exptl_absorpt_correction_type multi-scan
_exptl_absorpt_process_details
;
SADABS-2016/2 (Bruker,2016/2) was used for absorption correction.
wR2(int) was 0.0481 before and 0.0430 after correction.
The Ratio of minimum to maximum transmission is 0.9281.
The \l/2 correction factor is Not present.
;
_exptl_crystal_density_diffrn 1.559
_exptl_crystal_description block
_exptl_crystal_F_000 1108
_exptl_crystal_size_max 0.19
_exptl_crystal_size_mid 0.18
_exptl_crystal_size_min 0.17
_refine_diff_density_max 0.575
_refine_diff_density_min -0.638
_refine_diff_density_rms 0.114
_refine_ls_extinction_coef .
_refine_ls_extinction_method none
_refine_ls_goodness_of_fit_ref 1.129
_refine_ls_hydrogen_treatment constr
_refine_ls_matrix_type full
_refine_ls_number_parameters 173
_refine_ls_number_reflns 2096
_refine_ls_number_restraints 67
_refine_ls_restrained_S_all 1.150
_refine_ls_R_factor_all 0.0491
_refine_ls_R_factor_gt 0.0378
_refine_ls_shift/su_max 0.001
_refine_ls_shift/su_mean 0.000
_refine_ls_structure_factor_coef Fsqd
_refine_ls_weighting_details 'w=1/[\s^2^(Fo^2^)+(0.0427P)^2^+4.9544P] where P=(Fo^2^+2Fc^2^)/3'
_refine_ls_weighting_scheme calc
_refine_ls_wR_factor_gt 0.0960
_refine_ls_wR_factor_ref 0.1033
_reflns_Friedel_coverage 0.000
_reflns_Friedel_fraction_full .
_reflns_Friedel_fraction_max .
_reflns_number_gt 1681
_reflns_number_total 2096
_reflns_threshold_expression 'I > 2\s(I)'
_cod_data_source_file ICA-2020-508-119647.cif
_cod_data_source_block 555
_cod_database_code 1564619
_shelx_space_group_comment
;
The symmetry employed for this shelxl refinement is uniquely defined
by the following loop, which should always be used as a source of
symmetry information in preference to the above space-group names.
They are only intended as comments.
;
_shelx_estimated_absorpt_t_max 0.850
_shelx_estimated_absorpt_t_min 0.834
_olex2_refinement_description
;
1. Fixed Uiso
 At 1.2 times of:
  All C(H) groups, H1WA of O1W, All C(H,H) groups
 At 1.5 times of:
  All C(H,H,H) groups, H1WB of O1W
2. Restrained distances
 N3-C12
 1.45 with sigma of 0.02
 N3-C13
 1.45 with sigma of 0.02
 N3-C11
 1.35 with sigma of 0.02
 C11-O3
 1.22 with sigma of 0.02
3. Rigid bond restraints
 C11, N3
 with sigma for 1-2 distances of 0.001 and sigma for 1-3 distances of 0.001
 C12, N3
 with sigma for 1-2 distances of 0.01 and sigma for 1-3 distances of 0.01
 N3, C13
 with sigma for 1-2 distances of 0.01 and sigma for 1-3 distances of 0.01
4. Uiso/Uaniso restraints and constraints
O3 \\sim N3 \\sim C13 \\sim C11 \\sim C12: within 2A with sigma of 0.04 and
sigma for terminal atoms of 0.08
Uanis(C12) \\sim Ueq: with sigma of 0.01 and sigma for terminal atoms of 0.02
Uanis(C11) \\sim Ueq, Uanis(O3) \\sim Ueq, Uanis(N3) \\sim Ueq, Uanis(C12)
\\sim Ueq, Uanis(C13) \\sim Ueq: with sigma of 0.01 and sigma for terminal
atoms of 0.02
Uanis(O1W) \\sim Ueq: with sigma of 0.001 and sigma for terminal atoms of 0.002
5. Others
 Fixed Sof: O3(0.25) C13(0.25) H13C(0.25) H13B(0.25) H13A(0.25) C11(0.25)
 H11(0.25) C12(0.25) H12A(0.25) H12B(0.25) H12C(0.25)
6.a Riding coordinates:
 O1W(H1WA,H1WB), C13(H13C,H13B,H13A), C11(H11), C12(H12A,H12B,H12C)
6.b Secondary CH2 refined with riding coordinates:
 C5(H5A,H5B), C6(H6A,H6B), C7(H7A,H7B)
6.c Aromatic/amide H refined with riding coordinates:
 C1(H1), C2(H2), C10(H10)
6.d Idealised Me refined as rotating group:
 C4(H4A,H4B,H4C)
;

loop_
_space_group_symop_operation_xyz
'x, y, z'
'-x, -y, z'
'-x+1/2, y+1/2, -z+1/2'
'x+1/2, -y+1/2, -z+1/2'
'-x, -y, -z'
'x, y, -z'
'x-1/2, -y-1/2, z-1/2'
'-x-1/2, y-1/2, z-1/2'

loop_
_atom_site_label
_atom_site_type_symbol
_atom_site_fract_x
_atom_site_fract_y
_atom_site_fract_z
_atom_site_U_iso_or_equiv
_atom_site_adp_type
_atom_site_occupancy
_atom_site_site_symmetry_order
_atom_site_calc_flag
_atom_site_refinement_flags_posn
_atom_site_refinement_flags_adp
_atom_site_refinement_flags_occupancy
_atom_site_disorder_assembly
_atom_site_disorder_group
Cd1 Cd 0.5000 0.5000 0.81070(2) 0.03725(17) Uani 1 2 d S T P . .
O1 O 0.1992(4) 0.4514(2) 0.85183(12) 0.0532(8) Uani 1 1 d . . . . .
O1W O 0.5109(8) 0.2757(5) 0.9389(3) 0.148(2) Uani 1 1 d . U . . .
H1WA H 0.4344 0.3193 0.9177 0.178 Uiso 1 1 d R . . . .
H1WB H 0.5768 0.2372 0.9110 0.223 Uiso 1 1 d R . . . .
O2 O 0.3366(5) 0.5745(2) 0.88697(13) 0.0564(9) Uani 1 1 d . . . . .
N1 N 0.5778(5) 0.3900(3) 0.74524(14) 0.0439(8) Uani 1 1 d . . . . .
N2 N 0.5812(6) 0.3022(3) 0.66621(14) 0.0497(9) Uani 1 1 d . . . . .
C1 C 0.7521(7) 0.3526(4) 0.7390(2) 0.0633(14) Uani 1 1 d . . . . .
H1 H 0.8530 0.3628 0.7646 0.076 Uiso 1 1 calc R . . . .
C2 C 0.7566(8) 0.2993(4) 0.6907(2) 0.0706(16) Uani 1 1 d . . . . .
H2 H 0.8595 0.2663 0.6765 0.085 Uiso 1 1 calc R . . . .
C3 C 0.4759(6) 0.3585(3) 0.70063(18) 0.0469(11) Uani 1 1 d . . . . .
C4 C 0.2763(8) 0.3816(5) 0.6902(2) 0.085(2) Uani 1 1 d . . . . .
H4A H 0.2681 0.4317 0.6623 0.127 Uiso 1 1 calc GR . . . .
H4B H 0.2188 0.3996 0.7272 0.127 Uiso 1 1 calc GR . . . .
H4C H 0.2120 0.3287 0.6744 0.127 Uiso 1 1 calc GR . . . .
C5 C 0.5239(8) 0.2555(3) 0.61104(19) 0.0591(14) Uani 1 1 d . . . . .
H5A H 0.3897 0.2433 0.6125 0.071 Uiso 1 1 calc R . . . .
H5B H 0.5885 0.1967 0.6083 0.071 Uiso 1 1 calc R . . . .
C6 C 0.5672(8) 0.3117(3) 0.55616(17) 0.0510(11) Uani 1 1 d . . . . .
H6A H 0.4955 0.3687 0.5573 0.061 Uiso 1 1 calc R . . . .
H6B H 0.6999 0.3276 0.5559 0.061 Uiso 1 1 calc R . . . .
C7 C 0.5198(10) 0.2596(5) 0.5000 0.0537(17) Uani 1 2 d S T P . .
H7A H 0.5878 0.2016 0.5000 0.064 Uiso 1 2 calc RS T P . .
H7B H 0.3863 0.2456 0.5000 0.064 Uiso 1 2 calc RS T P . .
C8 C 0.2146(6) 0.5121(3) 0.89023(16) 0.0366(9) Uani 1 1 d . . . . .
C9 C 0.0965(5) 0.5087(3) 0.94561(15) 0.0310(8) Uani 1 1 d . . . . .
C10 C 0.1897(8) 0.5164(4) 1.0000 0.0328(13) Uani 1 2 d S T P . .
H10 H 0.3188 0.5271 1.0000 0.039 Uiso 1 2 calc RS T P . .
O3 O 0.107(5) 0.397(2) 0.4461(15) 0.180(11) Uani 0.25 1 d D U . . .
N3 N 0.0000 0.5000 0.5000 0.093(3) Uani 1 4 d DS TU P . .
C13 C -0.113(3) 0.5756(14) 0.5000 0.119(7) Uani 0.5 2 d DS TU P A .
H13C H -0.1543 0.5880 0.4601 0.178 Uiso 0.25 1 d R . . . .
H13B H -0.2200 0.5640 0.5249 0.178 Uiso 0.25 1 d R . . . .
H13A H -0.0448 0.6279 0.5150 0.178 Uiso 0.25 1 d R . . . .
C11 C 0.020(7) 0.468(3) 0.4413(10) 0.131(8) Uani 0.25 1 d D U . A 1
H11 H -0.0132 0.4944 0.4050 0.158 Uiso 0.25 1 d R . . A 1
C12 C 0.098(6) 0.470(3) 0.5548(14) 0.131(10) Uani 0.25 1 d D U . A 1
H12A H 0.0493 0.5067 0.5867 0.197 Uiso 0.25 1 d R . . A 1
H12B H 0.0646 0.4063 0.5612 0.197 Uiso 0.25 1 d R . . A 1
H12C H 0.2326 0.4755 0.5535 0.197 Uiso 0.25 1 d R . . A 1

loop_
_atom_site_aniso_label
_atom_site_aniso_U_11
_atom_site_aniso_U_22
_atom_site_aniso_U_33
_atom_site_aniso_U_23
_atom_site_aniso_U_13
_atom_site_aniso_U_12
Cd1 0.0370(3) 0.0590(3) 0.0158(2) 0.000 0.000 0.0022(2)
O1 0.061(2) 0.068(2) 0.0297(15) -0.0154(15) 0.0151(14) -0.0126(17)
O1W 0.149(3) 0.147(3) 0.150(3) 0.0061(19) -0.0052(19) -0.0148(18)
O2 0.065(2) 0.070(2) 0.0351(16) -0.0095(15) 0.0217(15) -0.0209(18)
N1 0.0459(19) 0.063(2) 0.0224(16) -0.0066(15) -0.0015(15) 0.0075(19)
N2 0.069(2) 0.059(2) 0.0209(16) -0.0054(16) -0.0019(18) 0.003(2)
C1 0.056(3) 0.093(4) 0.041(3) -0.015(3) -0.011(2) 0.020(3)
C2 0.073(4) 0.093(4) 0.045(3) -0.018(3) -0.004(3) 0.035(3)
C3 0.050(3) 0.065(3) 0.026(2) -0.0011(19) -0.0022(19) -0.001(2)
C4 0.053(3) 0.141(6) 0.060(4) -0.034(4) -0.017(3) 0.002(4)
C5 0.098(4) 0.051(3) 0.029(2) -0.0063(19) -0.001(2) -0.007(3)
C6 0.072(3) 0.054(3) 0.027(2) -0.0039(19) -0.001(2) 0.001(2)
C7 0.080(5) 0.055(4) 0.026(3) 0.000 0.000 -0.004(4)
C8 0.037(2) 0.051(2) 0.0214(18) 0.0001(17) 0.0027(16) 0.0040(19)
C9 0.0352(19) 0.038(2) 0.0193(17) -0.0013(16) 0.0024(15) 0.0044(17)
C10 0.029(3) 0.048(4) 0.022(2) 0.000 0.000 0.000(2)
O3 0.191(14) 0.175(13) 0.172(13) -0.003(9) 0.003(9) 0.008(9)
N3 0.083(6) 0.086(6) 0.110(6) 0.000 0.000 0.010(5)
C13 0.126(10) 0.108(9) 0.122(10) 0.000 0.000 0.029(8)
C11 0.136(13) 0.132(13) 0.127(8) -0.029(8) 0.010(9) 0.009(10)
C12 0.130(14) 0.128(14) 0.137(12) 0.016(9) -0.016(9) 0.010(10)

loop_
_atom_type_symbol
_atom_type_description
_atom_type_scat_dispersion_real
_atom_type_scat_dispersion_imag
_atom_type_scat_source
C C 0.0033 0.0016 'International Tables Vol C Tables 4.2.6.8 and 6.1.1.4'
H H 0.0000 0.0000 'International Tables Vol C Tables 4.2.6.8 and 6.1.1.4'
N N 0.0061 0.0033 'International Tables Vol C Tables 4.2.6.8 and 6.1.1.4'
O O 0.0106 0.0060 'International Tables Vol C Tables 4.2.6.8 and 6.1.1.4'
Cd Cd -0.8075 1.2024 'International Tables Vol C Tables 4.2.6.8 and 6.1.1.4'

loop_
_geom_angle_atom_site_label_1
_geom_angle_atom_site_label_2
_geom_angle_atom_site_label_3
_geom_angle
_geom_angle_site_symmetry_1
_geom_angle_site_symmetry_3
O1 Cd1 O1 135.37(13) 2_665 .
O1 Cd1 C8 112.89(11) . 2_665
O1 Cd1 C8 112.89(11) 2_665 .
O1 Cd1 C8 27.16(11) . .
O1 Cd1 C8 27.16(11) 2_665 2_665
O2 Cd1 O1 54.44(10) 2_665 2_665
O2 Cd1 O1 91.40(11) . 2_665
O2 Cd1 O1 91.40(11) 2_665 .
O2 Cd1 O1 54.44(10) . .
O2 Cd1 O2 85.61(17) . 2_665
O2 Cd1 C8 27.58(11) 2_665 2_665
O2 Cd1 C8 27.58(11) . .
O2 Cd1 C8 85.34(12) . 2_665
O2 Cd1 C8 85.34(12) 2_665 .
N1 Cd1 O1 103.80(12) 2_665 .
N1 Cd1 O1 103.80(12) . 2_665
N1 Cd1 O1 105.08(12) . .
N1 Cd1 O1 105.08(12) 2_665 2_665
N1 Cd1 O2 91.67(12) . 2_665
N1 Cd1 O2 159.16(12) . .
N1 Cd1 O2 159.16(12) 2_665 2_665
N1 Cd1 O2 91.67(12) 2_665 .
N1 Cd1 N1 97.89(18) 2_665 .
N1 Cd1 C8 101.65(12) 2_665 .
N1 Cd1 C8 131.62(13) 2_665 2_665
N1 Cd1 C8 101.65(12) . 2_665
N1 Cd1 C8 131.63(13) . .
C8 Cd1 C8 97.49(16) . 2_665
C8 O1 Cd1 88.9(2) . .
H1WA O1W H1WB 109.5 . .
C8 O2 Cd1 93.0(2) . .
C1 N1 Cd1 125.2(3) . .
C3 N1 Cd1 127.6(3) . .
C3 N1 C1 106.5(4) . .
C2 N2 C5 125.4(4) . .
C3 N2 C2 107.1(4) . .
C3 N2 C5 127.4(4) . .
N1 C1 H1 125.1 . .
C2 C1 N1 109.7(4) . .
C2 C1 H1 125.1 . .
N2 C2 H2 126.6 . .
C1 C2 N2 106.8(4) . .
C1 C2 H2 126.6 . .
N1 C3 N2 109.9(4) . .
N1 C3 C4 124.7(4) . .
N2 C3 C4 125.4(4) . .
C3 C4 H4A 109.5 . .
C3 C4 H4B 109.5 . .
C3 C4 H4C 109.5 . .
H4A C4 H4B 109.5 . .
H4A C4 H4C 109.5 . .
H4B C4 H4C 109.5 . .
N2 C5 H5A 109.1 . .
N2 C5 H5B 109.1 . .
N2 C5 C6 112.6(4) . .
H5A C5 H5B 107.8 . .
C6 C5 H5A 109.1 . .
C6 C5 H5B 109.1 . .
C5 C6 H6A 109.3 . .
C5 C6 H6B 109.3 . .
H6A C6 H6B 108.0 . .
C7 C6 C5 111.5(4) . .
C7 C6 H6A 109.3 . .
C7 C6 H6B 109.3 . .
C6 C7 C6 113.5(5) 6_556 .
C6 C7 H7A 108.9 . .
C6 C7 H7A 108.9 6_556 .
C6 C7 H7B 108.9 6_556 .
C6 C7 H7B 108.9 . .
H7A C7 H7B 107.7 . .
O1 C8 Cd1 63.9(2) . .
O1 C8 O2 122.2(4) . .
O1 C8 C9 120.3(4) . .
O2 C8 Cd1 59.4(2) . .
O2 C8 C9 117.3(3) . .
C9 C8 Cd1 164.4(3) . .
C9 C9 C8 123.8(2) 2_565 .
C10 C9 C8 117.2(4) . .
C10 C9 C9 118.8(3) . 2_565
C9 C10 C9 122.4(5) . 6_557
C9 C10 H10 118.8 . .
C9 C10 H10 118.8 6_557 .
C11 O3 C13 80(3) . 5_566
C12 O3 C13 73(3) 6_556 5_566
C12 O3 C11 28(4) 6_556 .
C13 N3 C13 180.0(10) . 5_566
C13 N3 C11 71.0(15) . 5_566
C13 N3 C11 71.0(15) . 2_565
C13 N3 C11 109.0(15) . .
C13 N3 C11 109.0(15) 5_566 5_566
C13 N3 C11 109.0(15) 5_566 2_565
C13 N3 C11 109.0(15) . 6_556
C13 N3 C11 71.0(15) 5_566 6_556
C13 N3 C11 71.0(15) 5_566 .
C13 N3 C12 121.1(18) . .
C13 N3 C12 58.9(18) 5_566 6_556
C13 N3 C12 121.1(18) 5_566 2_565
C13 N3 C12 58.9(18) 5_566 .
C13 N3 C12 58.9(18) . 2_565
C13 N3 C12 121.1(18) 5_566 5_566
C13 N3 C12 121.1(18) . 6_556
C13 N3 C12 58.9(18) . 5_566
C11 N3 C11 40(3) 2_565 .
C11 N3 C11 40(3) 5_566 6_556
C11 N3 C11 140(3) 6_556 .
C11 N3 C11 180.0(7) 6_556 2_565
C11 N3 C11 179.999(19) 5_566 .
C11 N3 C11 140(3) 5_566 2_565
C11 N3 C12 158(3) 5_566 6_556
C11 N3 C12 158(3) . 2_565
C11 N3 C12 22(3) 6_556 .
C11 N3 C12 129.4(19) 6_556 6_556
C11 N3 C12 129.4(19) . .
C11 N3 C12 50.6(19) 2_565 6_556
C11 N3 C12 129.4(19) 5_566 5_566
C11 N3 C12 22(3) . 6_556
C11 N3 C12 50.6(19) . 5_566
C11 N3 C12 158(3) 6_556 5_566
C11 N3 C12 50.6(19) 5_566 .
C11 N3 C12 22(3) 2_565 5_566
C11 N3 C12 158(3) 2_565 .
C11 N3 C12 50.6(19) 6_556 2_565
C11 N3 C12 129.4(19) 2_565 2_565
C11 N3 C12 22(3) 5_566 2_565
C12 N3 C12 180.000(18) 6_556 2_565
C12 N3 C12 112(4) 5_566 2_565
C12 N3 C12 68(4) 2_565 .
C12 N3 C12 68(4) 5_566 6_556
C12 N3 C12 180(3) 5_566 .
C12 N3 C12 112(4) 6_556 .
O3 C13 O3 143(4) 5_566 2_565
O3 C13 N3 103.7(18) 2_565 .
O3 C13 N3 103.7(18) 5_566 .
O3 C13 H13C 20.8 2_565 .
O3 C13 H13C 146.6 5_566 .
O3 C13 H13B 61.7 5_566 .
O3 C13 H13B 129.2 2_565 .
O3 C13 H13A 93.9 2_565 .
O3 C13 H13A 53.3 5_566 .
O3 C13 C11 48.2(11) 5_566 5_566
O3 C13 C11 48.2(11) 2_565 2_565
O3 C13 C11 153(3) 5_566 2_565
O3 C13 C11 153(3) 2_565 5_566
O3 C13 C12 169(2) 2_565 2_565
O3 C13 C12 47(2) 2_565 5_566
O3 C13 C12 47(2) 5_566 2_565
O3 C13 C12 169(2) 5_566 5_566
N3 C13 H13C 109.4 . .
N3 C13 H13B 109.1 . .
N3 C13 H13A 109.9 . .
N3 C13 C11 55.8(11) . 5_566
N3 C13 C11 55.8(11) . 2_565
H13C C13 H13B 109.5 . .
H13C C13 H13A 109.5 . .
H13B C13 H13A 109.5 . .
C11 C13 H13C 55.5 2_565 .
C11 C13 H13C 165.2 5_566 .
C11 C13 H13B 77.2 5_566 .
C11 C13 H13B 137.5 2_565 .
C11 C13 H13A 79.4 5_566 .
C11 C13 H13A 113.0 2_565 .
C11 C13 C11 110(2) 2_565 5_566
C12 C13 N3 64.9(13) 2_565 .
C12 C13 N3 64.9(13) 5_566 .
C12 C13 H13C 158.7 2_565 .
C12 C13 H13C 44.8 5_566 .
C12 C13 H13B 119.3 5_566 .
C12 C13 H13B 57.6 2_565 .
C12 C13 H13A 129.9 5_566 .
C12 C13 H13A 91.5 2_565 .
C12 C13 C11 120.4(16) 5_566 5_566
C12 C13 C11 120.4(16) 2_565 2_565
C12 C13 C11 20(3) 2_565 5_566
C12 C13 C11 20(3) 5_566 2_565
C12 C13 C12 123(3) 5_566 2_565
O3 C11 N3 105(3) . .
O3 C11 C13 52(2) . 5_566
O3 C11 H11 123.9 . .
O3 C11 C12 165(5) . 5_566
N3 C11 C13 53.2(10) . 5_566
N3 C11 H11 131.4 . .
C13 C11 H11 170.2 5_566 .
C11 C11 O3 165(9) 2_565 .
C11 C11 N3 69.8(15) 2_565 .
C11 C11 C13 120(3) 2_565 5_566
C11 C11 H11 62.2 2_565 .
C11 C11 C12 26(5) 2_565 5_566
C12 C11 O3 61(6) 6_556 .
C12 C11 N3 86(4) 6_556 .
C12 C11 N3 67.9(16) 5_566 .
C12 C11 C13 121(2) 5_566 5_566
C12 C11 C13 59(6) 6_556 5_566
C12 C11 C11 104(10) 6_556 2_565
C12 C11 H11 111.4 6_556 .
C12 C11 H11 65.8 5_566 .
C12 C11 C12 129(7) 6_556 5_566
O3 C12 N3 108(3) 6_556 .
O3 C12 C13 61(3) 6_556 5_566
O3 C12 C11 141(6) 6_556 5_566
O3 C12 C12 126(6) 6_556 2_565
O3 C12 H12A 126.4 6_556 .
O3 C12 H12B 20.4 6_556 .
O3 C12 H12C 91.4 6_556 .
N3 C12 C12 56.2(18) . 2_565
N3 C12 H12A 106.6 . .
N3 C12 H12B 107.0 . .
N3 C12 H12C 114.7 . .
C13 C12 N3 56.2(12) 5_566 .
C13 C12 C11 117(2) 5_566 5_566
C13 C12 C12 108(2) 5_566 2_565
C13 C12 H12A 161.2 5_566 .
C13 C12 H12B 72.6 5_566 .
C13 C12 H12C 86.5 5_566 .
C11 C12 O3 91(7) 6_556 6_556
C11 C12 N3 61.5(14) 5_566 .
C11 C12 N3 71(3) 6_556 .
C11 C12 C13 101(6) 6_556 5_566
C11 C12 C11 50(8) 6_556 5_566
C11 C12 C12 16(3) 5_566 2_565
C11 C12 C12 36(5) 6_556 2_565
C11 C12 H12A 63.5 6_556 .
C11 C12 H12A 45.1 5_566 .
C11 C12 H12B 121.5 5_566 .
C11 C12 H12B 72.0 6_556 .
C11 C12 H12C 127.8 5_566 .
C11 C12 H12C 172.5 6_556 .
C12 C12 H12A 52.9 2_565 .
C12 C12 H12B 107.6 2_565 .
C12 C12 H12C 142.8 2_565 .
H12A C12 H12B 109.5 . .
H12A C12 H12C 109.5 . .
H12B C12 H12C 109.5 . .

loop_
_geom_bond_atom_site_label_1
_geom_bond_atom_site_label_2
_geom_bond_distance
_geom_bond_site_symmetry_2
Cd1 O1 2.431(3) .
Cd1 O1 2.431(3) 2_665
Cd1 O2 2.333(3) .
Cd1 O2 2.333(3) 2_665
Cd1 N1 2.237(3) .
Cd1 N1 2.237(3) 2_665
Cd1 C8 2.707(4) .
Cd1 C8 2.707(4) 2_665
O1 C8 1.236(5) .
O1W H1WA 0.9600 .
O1W H1WB 0.9599 .
O2 C8 1.255(5) .
N1 C1 1.358(6) .
N1 C3 1.317(5) .
N2 C2 1.362(7) .
N2 C3 1.350(6) .
N2 C5 1.468(5) .
C1 H1 0.9300 .
C1 C2 1.332(7) .
C2 H2 0.9300 .
C3 C4 1.476(7) .
C4 H4A 0.9600 .
C4 H4B 0.9600 .
C4 H4C 0.9600 .
C5 H5A 0.9700 .
C5 H5B 0.9700 .
C5 C6 1.508(6) .
C6 H6A 0.9700 .
C6 H6B 0.9700 .
C6 C7 1.507(5) .
C7 C6 1.507(5) 6_556
C7 H7A 0.9700 .
C7 H7B 0.9700 .
C8 C9 1.500(5) .
C9 C9 1.394(8) 2_565
C9 C10 1.393(4) .
C10 C9 1.393(4) 6_557
C10 H10 0.9300 .
O3 C13 1.28(3) 5_566
O3 C11 1.21(2) .
O3 C12 1.06(5) 6_556
N3 C13 1.357(15) 5_566
N3 C13 1.357(15) .
N3 C11 1.403(19) 6_556
N3 C11 1.403(19) .
N3 C11 1.403(19) 2_565
N3 C11 1.403(19) 5_566
N3 C12 1.479(18) 6_556
N3 C12 1.479(18) .
N3 C12 1.479(18) 2_565
N3 C12 1.479(18) 5_566
C13 O3 1.28(3) 5_566
C13 O3 1.28(3) 2_565
C13 H13C 0.9601 .
C13 H13B 0.9600 .
C13 H13A 0.9599 .
C13 C11 1.60(4) 5_566
C13 C11 1.60(4) 2_565
C13 C12 1.40(4) 5_566
C13 C12 1.40(4) 2_565
C11 C13 1.60(4) 5_566
C11 C11 0.97(7) 2_565
C11 H11 0.9302 .
C11 C12 0.56(7) 6_556
C11 C12 1.23(4) 5_566
C12 O3 1.06(5) 6_556
C12 C13 1.40(4) 5_566
C12 C11 0.56(7) 6_556
C12 C11 1.23(4) 5_566
C12 C12 1.65(8) 2_565
C12 H12A 0.9597 .
C12 H12B 0.9598 .
C12 H12C 0.9601 .
